data_7040027
loop_
_publ_author_name
'Lin, Yue-Jian'
'Shan, Wei-Long'
'Jin, Guo-Xin'

_publ_section_title
;
 A nonanuclear triangular macrocycle and a linear heptanuclear
 heterometallic complex based on a 2-substituted
 imidazole-4,5-dicarboxylate ligand.
;
_journal_issue 32
_journal_name_full 'Dalton transactions (Cambridge, England : 2003)'
_journal_page_first 12680
_journal_page_last 12684
_journal_paper_doi 10.1039/c6dt02460b
_journal_volume 45
_journal_year 2016
_chemical_formula_sum 'C122 H154 F24 Ir6 N14 O38 S8 Zn'
_chemical_formula_weight 4355.63
_space_group_crystal_system monoclinic
_space_group_IT_number 14
_space_group_name_Hall '-P 2ybc'
_space_group_name_H-M_alt 'P 1 21/c 1'
_symmetry_space_group_name_Hall '-P 2ybc'
_symmetry_space_group_name_H-M 'P 1 21/c 1'
_atom_sites_solution_hydrogens geom
_audit_creation_method SHELXL-2014/7
_audit_update_record
;
2016-06-17 deposited with the CCDC.
2016-07-22 downloaded from the CCDC.
;
_cell_angle_alpha 90
_cell_angle_beta 112.6960(10)
_cell_angle_gamma 90
_cell_formula_units_Z 2
_cell_length_a 19.0018(14)
_cell_length_b 18.9291(14)
_cell_length_c 22.3003(17)
_cell_measurement_reflns_used 9927
_cell_measurement_temperature 173(2)
_cell_measurement_theta_max 27.34
_cell_measurement_theta_min 2.40
_cell_volume 7400.0(10)
_computing_cell_refinement 'Bruker SAINT'
_computing_data_collection 'Bruker APEX2'
_computing_data_reduction 'Bruker SAINT'
_computing_molecular_graphics 'Bruker SHELXTL'
_computing_publication_material 'Bruker SHELXTL'
_computing_structure_refinement 'SHELXL-2014/7 (Sheldrick, 2014)'
_computing_structure_solution 'SHELXS-97 (Sheldrick, 2008)'
_diffrn_ambient_temperature 173(2)
_diffrn_measured_fraction_theta_full 0.991
_diffrn_measured_fraction_theta_max 0.989
_diffrn_measurement_device_type 'Bruker APEX-II CCD'
_diffrn_measurement_method '\f and \w scans'
_diffrn_radiation_type MoK\a
_diffrn_radiation_wavelength 0.71073
_diffrn_reflns_av_R_equivalents 0.0422
_diffrn_reflns_av_unetI/netI 0.0539
_diffrn_reflns_Laue_measured_fraction_full 0.991
_diffrn_reflns_Laue_measured_fraction_max 0.989
_diffrn_reflns_limit_h_max 24
_diffrn_reflns_limit_h_min -24
_diffrn_reflns_limit_k_max 24
_diffrn_reflns_limit_k_min -23
_diffrn_reflns_limit_l_max 23
_diffrn_reflns_limit_l_min -28
_diffrn_reflns_number 53046
_diffrn_reflns_point_group_measured_fraction_full 0.991
_diffrn_reflns_point_group_measured_fraction_max 0.989
_diffrn_reflns_theta_full 25.242
_diffrn_reflns_theta_max 27.500
_diffrn_reflns_theta_min 1.462
_exptl_absorpt_coefficient_mu 5.756
_exptl_absorpt_correction_T_max 0.262
_exptl_absorpt_correction_T_min 0.207
_exptl_absorpt_correction_type multi-scan
_exptl_absorpt_process_details sadabs
_exptl_crystal_colour orange
_exptl_crystal_density_diffrn 1.955
_exptl_crystal_description block
_exptl_crystal_F_000 4248
_exptl_crystal_size_max 0.210
_exptl_crystal_size_mid 0.200
_exptl_crystal_size_min 0.180
_platon_squeeze_details
;
 In asymmetric unit of this data, there were disordered
 anion and solvents (one triflate anion and two methanol
 molecules) which could not be restrained properly.
 Therefore, SQUEEZE algorithm was used to omit them.
;
_refine_diff_density_max 4.193
_refine_diff_density_min -1.348
_refine_diff_density_rms 0.260
_refine_ls_extinction_method none
_refine_ls_goodness_of_fit_ref 1.030
_refine_ls_hydrogen_treatment constr
_refine_ls_matrix_type full
_refine_ls_number_parameters 986
_refine_ls_number_reflns 16810
_refine_ls_number_restraints 202
_refine_ls_restrained_S_all 1.036
_refine_ls_R_factor_all 0.0806
_refine_ls_R_factor_gt 0.0543
_refine_ls_shift/su_max 0.007
_refine_ls_shift/su_mean 0.000
_refine_ls_structure_factor_coef Fsqd
_refine_ls_weighting_details 'w=1/[\s^2^(Fo^2^)+(0.1138P)^2^] where P=(Fo^2^+2Fc^2^)/3'
_refine_ls_weighting_scheme calc
_refine_ls_wR_factor_gt 0.1541
_refine_ls_wR_factor_ref 0.1720
_reflns_Friedel_coverage 0.000
_reflns_number_gt 11678
_reflns_number_total 16810
_reflns_threshold_expression 'I > 2\s(I)'
_cod_data_source_file c6dt02460b2.cif
_cod_data_source_block 3
_cod_depositor_comments 'Adding full bibliography for 7040026--7040028.cif.'
_cod_database_code 7040027
_shelx_shelxl_version_number 2014/7
_shelx_space_group_comment
; 
The symmetry employed for this shelxl refinement is uniquely defined 
by the following loop, which should always be used as a source of 
symmetry information in preference to the above space-group names. 
They are only intended as comments. 
;
_shelx_estimated_absorpt_t_min 0.378
_shelx_estimated_absorpt_t_max 0.424
_platon_squeeze_void_probe_radius 1.20

loop_
_space_group_symop_operation_xyz
'x, y, z'
'-x, y+1/2, -z+1/2'
'-x, -y, -z'
'x, -y-1/2, z-1/2'

loop_
_atom_site_label
_atom_site_type_symbol
_atom_site_fract_x
_atom_site_fract_y
_atom_site_fract_z
_atom_site_U_iso_or_equiv
_atom_site_adp_type
_atom_site_occupancy
_atom_site_site_symmetry_order
_atom_site_calc_flag
_atom_site_refinement_flags_posn
_atom_site_refinement_flags_adp
_atom_site_refinement_flags_occupancy
_atom_site_disorder_assembly
_atom_site_disorder_group
Ir1 Ir 0.15932(2) 0.54636(2) 0.85372(2) 0.03214(10) Uani 1 1 d . . . . .
Ir2 Ir 0.28803(2) 0.25364(2) 0.99496(2) 0.03325(10) Uani 1 1 d . . . . .
Ir3 Ir -0.38022(2) 0.22287(2) 0.79991(2) 0.03079(10) Uani 1 1 d . . . . .
Zn1 Zn 0.5000 0.5000 1.0000 0.0322(3) Uani 1 2 d S . P . .
N1 N 0.2130(3) 0.4558(4) 0.9054(3) 0.0291(14) Uani 1 1 d . . . . .
N2 N 0.2570(3) 0.3561(3) 0.9571(3) 0.0278(14) Uani 1 1 d . . . . .
N3 N -0.2675(4) 0.2610(4) 0.8254(4) 0.0358(16) Uani 1 1 d . . . . .
N4 N 0.1609(5) 0.4934(5) 0.7741(4) 0.049(2) Uani 1 1 d . . . . .
N5 N 0.2707(4) 0.2862(4) 1.0753(3) 0.0385(17) Uani 1 1 d . . . . .
N6 N -0.4139(4) 0.3229(4) 0.7627(4) 0.0417(18) Uani 1 1 d . . . . .
N7 N -0.3791(4) 0.2626(4) 0.8872(4) 0.0370(17) Uani 1 1 d . . . . .
O1 O 0.2762(3) 0.5683(3) 0.8795(3) 0.0345(13) Uani 1 1 d . . . . .
O2 O 0.3936(3) 0.5377(3) 0.9411(3) 0.0347(13) Uani 1 1 d . . . . .
O3 O 0.3932(3) 0.3090(3) 1.0275(3) 0.0397(14) Uani 1 1 d . . . . .
O4 O 0.4552(3) 0.4032(3) 1.0139(3) 0.0366(14) Uani 1 1 d . . . . .
O5 O 0.2374(6) 0.4723(6) 0.0605(5) 0.104(4) Uani 1 1 d . . . . .
O6 O 0.2880(6) 0.5667(5) 0.1413(5) 0.092(3) Uani 1 1 d . . . . .
O7 O 0.3179(5) 0.4430(5) 0.1737(6) 0.094(3) Uani 1 1 d . . . . .
C1 C 0.1950(4) 0.3924(4) 0.9218(4) 0.0288(16) Uani 1 1 d . . . . .
C2 C 0.2916(4) 0.4596(4) 0.9324(4) 0.0286(17) Uani 1 1 d . . . . .
C3 C 0.3188(4) 0.3982(4) 0.9647(4) 0.0299(17) Uani 1 1 d . . . . .
C4 C 0.3244(4) 0.5245(4) 0.9180(4) 0.0277(16) Uani 1 1 d . . . . .
C5 C 0.3944(4) 0.3699(4) 1.0046(4) 0.0314(17) Uani 1 1 d . . . . .
C6 C 0.1163(4) 0.3672(5) 0.9046(4) 0.0334(18) Uani 1 1 d . . . . .
C7 C 0.0649(4) 0.3660(5) 0.8414(4) 0.0322(18) Uani 1 1 d . . . . .
H7 H 0.0808 0.3808 0.8079 0.039 Uiso 1 1 calc R U . . .
C8 C -0.0100(5) 0.3436(5) 0.8252(4) 0.038(2) Uani 1 1 d . . . . .
H8 H -0.0440 0.3426 0.7808 0.045 Uiso 1 1 calc R U . . .
C9 C -0.0357(4) 0.3227(5) 0.8730(4) 0.0358(19) Uani 1 1 d . . . . .
C10 C 0.0142(5) 0.3254(5) 0.9362(4) 0.041(2) Uani 1 1 d . . . . .
H10 H -0.0025 0.3125 0.9697 0.049 Uiso 1 1 calc R U . . .
C11 C 0.0911(4) 0.3473(5) 0.9529(4) 0.0351(19) Uani 1 1 d . . . . .
H11 H 0.1253 0.3483 0.9972 0.042 Uiso 1 1 calc R U . . .
C12 C -0.2485(5) 0.2991(5) 0.7834(4) 0.039(2) Uani 1 1 d . . . . .
H12 H -0.2871 0.3114 0.7427 0.046 Uiso 1 1 calc R U . . .
C13 C -0.1739(4) 0.3212(5) 0.7974(4) 0.038(2) Uani 1 1 d . . . . .
H13 H -0.1627 0.3503 0.7675 0.045 Uiso 1 1 calc R U . . .
C14 C -0.1153(5) 0.3006(4) 0.8558(4) 0.0333(18) Uani 1 1 d . . . . .
C15 C -0.1376(5) 0.2597(6) 0.8969(5) 0.045(2) Uani 1 1 d . . . . .
H15 H -0.1000 0.2443 0.9370 0.054 Uiso 1 1 calc R U . . .
C16 C -0.2124(5) 0.2408(5) 0.8814(5) 0.039(2) Uani 1 1 d . . . . .
H16 H -0.2253 0.2127 0.9110 0.046 Uiso 1 1 calc R U . . .
C17 C 0.1362(5) 0.6219(5) 0.9147(5) 0.042(2) Uani 1 1 d . . . . .
C18 C 0.1347(5) 0.6563(5) 0.8567(5) 0.042(2) Uani 1 1 d . . . . .
C19 C 0.0781(6) 0.6264(5) 0.8014(5) 0.050(2) Uani 1 1 d . . . . .
C20 C 0.0402(5) 0.5712(5) 0.8245(5) 0.049(2) Uani 1 1 d . . . . .
C21 C 0.0753(5) 0.5725(5) 0.8937(5) 0.045(2) Uani 1 1 d . . . . .
C22 C 0.1870(7) 0.6406(7) 0.9826(6) 0.069(3) Uani 1 1 d . . . . .
H22A H 0.1574 0.6651 1.0037 0.103 Uiso 1 1 calc R U . . .
H22B H 0.2281 0.6715 0.9819 0.103 Uiso 1 1 calc R U . . .
H22C H 0.2091 0.5974 1.0067 0.103 Uiso 1 1 calc R U . . .
C23 C 0.1875(7) 0.7159(6) 0.8568(7) 0.067(3) Uani 1 1 d . . . . .
H23A H 0.2391 0.6974 0.8676 0.101 Uiso 1 1 calc R U . . .
H23B H 0.1883 0.7512 0.8893 0.101 Uiso 1 1 calc R U . . .
H23C H 0.1693 0.7379 0.8137 0.101 Uiso 1 1 calc R U . . .
C24 C 0.0571(7) 0.6474(7) 0.7320(6) 0.072(4) Uani 1 1 d . . . . .
H24A H 0.0063 0.6690 0.7154 0.108 Uiso 1 1 calc R U . . .
H24B H 0.0567 0.6055 0.7061 0.108 Uiso 1 1 calc R U . . .
H24C H 0.0945 0.6814 0.7290 0.108 Uiso 1 1 calc R U . . .
C25 C -0.0301(6) 0.5303(7) 0.7837(8) 0.088(5) Uani 1 1 d . . . . .
H25A H -0.0397 0.4931 0.8101 0.132 Uiso 1 1 calc R U . . .
H25B H -0.0223 0.5090 0.7467 0.132 Uiso 1 1 calc R U . . .
H25C H -0.0740 0.5623 0.7678 0.132 Uiso 1 1 calc R U . . .
C26 C 0.0526(7) 0.5260(7) 0.9394(7) 0.067(3) Uani 1 1 d . . . . .
H26A H 0.0295 0.5552 0.9631 0.101 Uiso 1 1 calc R U . . .
H26B H 0.0981 0.5024 0.9703 0.101 Uiso 1 1 calc R U . . .
H26C H 0.0158 0.4903 0.9139 0.101 Uiso 1 1 calc R U . . .
C27 C 0.2548(5) 0.1452(5) 1.0029(5) 0.043(2) Uani 1 1 d . . . . .
C28 C 0.2050(6) 0.1736(6) 0.9427(5) 0.055(3) Uani 1 1 d . . . . .
C29 C 0.2499(8) 0.1947(6) 0.9071(6) 0.066(3) Uani 1 1 d . . . . .
C30 C 0.3258(7) 0.1769(5) 0.9438(6) 0.060(3) Uani 1 1 d . . . . .
C31 C 0.3323(5) 0.1481(5) 1.0077(5) 0.047(2) Uani 1 1 d . . . . .
C32 C 0.2313(7) 0.1174(7) 1.0567(6) 0.072(4) Uani 1 1 d . . . . .
H32A H 0.1779 0.1300 1.0470 0.108 Uiso 1 1 calc R U . . .
H32B H 0.2639 0.1385 1.0983 0.108 Uiso 1 1 calc R U . . .
H32C H 0.2368 0.0659 1.0594 0.108 Uiso 1 1 calc R U . . .
C33 C 0.1184(6) 0.1766(6) 0.9233(7) 0.072(4) Uani 1 1 d . . . . .
H33A H 0.0950 0.1341 0.8986 0.107 Uiso 1 1 calc R U . . .
H33B H 0.0979 0.2185 0.8964 0.107 Uiso 1 1 calc R U . . .
H33C H 0.1070 0.1791 0.9626 0.107 Uiso 1 1 calc R U . . .
C34 C 0.2105(11) 0.2190(8) 0.8391(7) 0.096(5) Uani 1 1 d . . . . .
H34A H 0.2482 0.2270 0.8197 0.144 Uiso 1 1 calc R U . . .
H34B H 0.1834 0.2632 0.8386 0.144 Uiso 1 1 calc R U . . .
H34C H 0.1740 0.1830 0.8141 0.144 Uiso 1 1 calc R U . . .
C35 C 0.3943(10) 0.1858(7) 0.9257(10) 0.114(7) Uani 1 1 d . . . . .
H35A H 0.4096 0.1397 0.9149 0.172 Uiso 1 1 calc R U . . .
H35B H 0.4366 0.2062 0.9626 0.172 Uiso 1 1 calc R U . . .
H35C H 0.3811 0.2173 0.8881 0.172 Uiso 1 1 calc R U . . .
C36 C 0.4017(7) 0.1219(7) 1.0601(8) 0.085(4) Uani 1 1 d . . . . .
H36A H 0.3921 0.1164 1.1000 0.128 Uiso 1 1 calc R U . . .
H36B H 0.4433 0.1557 1.0677 0.128 Uiso 1 1 calc R U . . .
H36C H 0.4159 0.0761 1.0476 0.128 Uiso 1 1 calc R U . . .
C37 C -0.4135(5) 0.1616(5) 0.7117(4) 0.039(2) Uani 1 1 d . . . . .
C38 C -0.3550(5) 0.1242(5) 0.7650(5) 0.043(2) Uani 1 1 d . . . . .
C39 C -0.3827(6) 0.1124(5) 0.8146(5) 0.045(2) Uani 1 1 d . . . . .
C40 C -0.4596(6) 0.1380(5) 0.7933(5) 0.047(2) Uani 1 1 d . . . . .
C41 C -0.4787(5) 0.1694(6) 0.7291(5) 0.046(2) Uani 1 1 d . . . . .
C42 C -0.4109(6) 0.1821(6) 0.6480(6) 0.060(3) Uani 1 1 d . . . . .
H42A H -0.4298 0.1430 0.6172 0.089 Uiso 1 1 calc R U . . .
H42B H -0.3582 0.1931 0.6539 0.089 Uiso 1 1 calc R U . . .
H42C H -0.4430 0.2238 0.6311 0.089 Uiso 1 1 calc R U . . .
C43 C -0.2793(6) 0.1020(6) 0.7643(6) 0.056(3) Uani 1 1 d . . . . .
H43A H -0.2418 0.0983 0.8091 0.084 Uiso 1 1 calc R U . . .
H43B H -0.2621 0.1373 0.7408 0.084 Uiso 1 1 calc R U . . .
H43C H -0.2847 0.0561 0.7427 0.084 Uiso 1 1 calc R U . . .
C44 C -0.3425(7) 0.0711(6) 0.8782(6) 0.065(3) Uani 1 1 d . . . . .
H44A H -0.3648 0.0237 0.8740 0.098 Uiso 1 1 calc R U . . .
H44B H -0.3493 0.0961 0.9141 0.098 Uiso 1 1 calc R U . . .
H44C H -0.2880 0.0672 0.8871 0.098 Uiso 1 1 calc R U . . .
C45 C -0.5127(8) 0.1400(7) 0.8291(8) 0.083(4) Uani 1 1 d . . . . .
H45A H -0.5281 0.1889 0.8318 0.124 Uiso 1 1 calc R U . . .
H45B H -0.4864 0.1211 0.8731 0.124 Uiso 1 1 calc R U . . .
H45C H -0.5580 0.1114 0.8058 0.124 Uiso 1 1 calc R U . . .
C46 C -0.5519(6) 0.2012(7) 0.6884(6) 0.065(3) Uani 1 1 d . . . . .
H46A H -0.5431 0.2404 0.6634 0.097 Uiso 1 1 calc R U . . .
H46B H -0.5774 0.2190 0.7161 0.097 Uiso 1 1 calc R U . . .
H46C H -0.5842 0.1655 0.6585 0.097 Uiso 1 1 calc R U . . .
C47 C 0.1673(10) 0.4677(7) 0.7301(7) 0.086(5) Uani 1 1 d D . . . .
C48 C 0.2005(18) 0.4300(13) 0.6876(13) 0.062(9) Uani 0.43(3) 1 d D U P A 1
H48A H 0.1616 0.4258 0.6435 0.092 Uiso 0.43(3) 1 calc R U P A 1
H48B H 0.2441 0.4568 0.6865 0.092 Uiso 0.43(3) 1 calc R U P A 1
H48C H 0.2175 0.3827 0.7053 0.092 Uiso 0.43(3) 1 calc R U P A 1
C48' C 0.129(3) 0.465(2) 0.6586(11) 0.16(2) Uani 0.57(3) 1 d D U P A 2
H48D H 0.1572 0.4340 0.6409 0.243 Uiso 0.57(3) 1 calc R U P A 2
H48E H 0.0768 0.4468 0.6467 0.243 Uiso 0.57(3) 1 calc R U P A 2
H48F H 0.1265 0.5127 0.6407 0.243 Uiso 0.57(3) 1 calc R U P A 2
C49 C 0.2624(6) 0.2906(6) 1.1226(6) 0.056(3) Uani 1 1 d . . . . .
C50 C 0.2480(10) 0.2971(9) 1.1826(7) 0.099(5) Uani 1 1 d . . . . .
H50A H 0.2805 0.3344 1.2099 0.149 Uiso 1 1 calc R U . . .
H50B H 0.2596 0.2522 1.2061 0.149 Uiso 1 1 calc R U . . .
H50C H 0.1943 0.3092 1.1716 0.149 Uiso 1 1 calc R U . . .
C51 C -0.4302(6) 0.3787(5) 0.7429(5) 0.047(2) Uani 1 1 d . . . . .
C52 C -0.4558(9) 0.4491(6) 0.7203(6) 0.080(4) Uani 1 1 d . . . . .
H52A H -0.5114 0.4491 0.6973 0.120 Uiso 1 1 calc R U . . .
H52B H -0.4319 0.4648 0.6908 0.120 Uiso 1 1 calc R U . . .
H52C H -0.4416 0.4813 0.7576 0.120 Uiso 1 1 calc R U . . .
C53 C -0.3906(5) 0.2813(5) 0.9299(5) 0.044(2) Uani 1 1 d . . . . .
C54 C -0.4062(7) 0.3005(7) 0.9880(5) 0.065(3) Uani 1 1 d . . . . .
H54A H -0.4084 0.2575 1.0118 0.097 Uiso 1 1 calc R U . . .
H54B H -0.4552 0.3254 0.9744 0.097 Uiso 1 1 calc R U . . .
H54C H -0.3655 0.3313 1.0163 0.097 Uiso 1 1 calc R U . . .
S1 S 0.2670(2) 0.4932(2) 0.12735(19) 0.0769(10) Uani 1 1 d . . . . .
C55 C 0.1851(9) 0.4912(9) 0.1465(10) 0.096(5) Uani 1 1 d . . . . .
F1 F 0.1317(5) 0.5391(5) 0.1135(5) 0.114(3) Uani 1 1 d . . . . .
F2 F 0.1486(6) 0.4264(6) 0.1315(8) 0.175(6) Uani 1 1 d . . . . .
F3 F 0.1991(7) 0.5032(9) 0.2093(6) 0.169(6) Uani 1 1 d . . . . .
S2 S 0.3445(4) 0.8773(2) 0.9122(3) 0.1177(16) Uani 0.61(2) 1 d D U P B 1
O8 O 0.3869(15) 0.8623(12) 0.8750(12) 0.123(10) Uani 0.61(2) 1 d D U P B 1
O9 O 0.383(2) 0.8620(17) 0.9805(8) 0.195(15) Uani 0.61(2) 1 d D U P B 1
O10 O 0.2646(12) 0.858(2) 0.886(2) 0.28(2) Uani 0.61(2) 1 d D U P B 1
C56 C 0.3357(18) 0.9689(12) 0.9073(14) 0.188(13) Uani 0.61(2) 1 d D U P B 1
F4 F 0.2963(17) 0.9962(14) 0.9387(15) 0.177(8) Uani 0.61(2) 1 d D U P B 1
F5 F 0.4109(16) 0.975(2) 0.9382(19) 0.272(18) Uani 0.61(2) 1 d D U P B 1
F6 F 0.3187(19) 1.0049(13) 0.8524(12) 0.220(12) Uani 0.61(2) 1 d D U P B 1
S3 S 0.9681(10) 0.7569(9) 0.9009(10) 0.085(5) Uani 0.393(13) 1 d D U P C 1
O11 O 1.0235(18) 0.7213(18) 0.9327(16) 0.091(5) Uani 0.393(13) 1 d . U P C 1
O12 O 0.9274(17) 0.8051(15) 0.9268(11) 0.072(8) Uani 0.393(13) 1 d . U P C 1
O13 O 0.9577(16) 0.6902(15) 0.8899(15) 0.094(9) Uani 0.393(13) 1 d . U P C 1
C57 C 0.9646(12) 0.8029(14) 0.8291(11) 0.084(7) Uani 0.393(13) 1 d D U P C 1
F7 F 0.8904(6) 0.8038(7) 0.7893(6) 0.155(5) Uani 0.393(13) 1 d D U P C 1
F8 F 0.997(3) 0.760(2) 0.7980(15) 0.119(14) Uani 0.393(13) 1 d D U P C 1
F9 F 0.9836(14) 0.8719(14) 0.8331(15) 0.127(11) Uani 0.393(13) 1 d D U P C 1
S2' S 0.3445(4) 0.8773(2) 0.9122(3) 0.1177(16) Uani 0.39(2) 1 d D . P B 2
O8' O 0.412(2) 0.845(3) 0.910(4) 0.21(3) Uani 0.39(2) 1 d D . P B 2
O9' O 0.272(2) 0.8871(17) 0.8525(10) 0.122(13) Uani 0.39(2) 1 d . U P B 2
O10' O 0.3140(16) 0.8392(13) 0.9587(14) 0.081(9) Uani 0.39(2) 1 d . . P B 2
C56' C 0.3747(18) 0.9622(11) 0.9445(14) 0.188(13) Uani 0.39(2) 1 d D . P B 2
F4' F 0.323(2) 0.9978(19) 0.958(2) 0.177(8) Uani 0.39(2) 1 d D . P B 2
F5' F 0.401(2) 0.9999(12) 0.9073(18) 0.147(15) Uani 0.39(2) 1 d D U P B 2
F6' F 0.4333(15) 0.9502(18) 1.0001(13) 0.159(14) Uani 0.39(2) 1 d D U P B 2
S3' S 0.9735(7) 0.7902(7) 0.9098(5) 0.095(3) Uani 0.607(13) 1 d D U P C 2
O11' O 1.0471(8) 0.7636(11) 0.9453(9) 0.091(5) Uani 0.607(13) 1 d D . P C 2
O12' O 0.9087(11) 0.7669(14) 0.9192(15) 0.151(12) Uani 0.607(13) 1 d D U P C 2
O13' O 0.9779(18) 0.8674(9) 0.9057(17) 0.252(18) Uani 0.607(13) 1 d D U P C 2
C57' C 0.9544(13) 0.7635(16) 0.8254(13) 0.084(7) Uani 0.607(13) 1 d D . P C 2
F7' F 0.8904(6) 0.8038(7) 0.7893(6) 0.155(5) Uani 0.607(13) 1 d . . P C 2
F8' F 1.0176(16) 0.7906(17) 0.8157(15) 0.161(13) Uani 0.607(13) 1 d D U P C 2
F9' F 0.9418(10) 0.7024(10) 0.8159(12) 0.134(8) Uani 0.607(13) 1 d . U P C 2
C59 C 0.5697(9) 0.4749(8) 0.8959(8) 0.095(5) Uani 1 1 d . . . . .
H59A H 0.5684 0.5254 0.8860 0.142 Uiso 1 1 calc R U . . .
H59B H 0.5617 0.4474 0.8566 0.142 Uiso 1 1 calc R U . . .
H59C H 0.6194 0.4628 0.9296 0.142 Uiso 1 1 calc R U . . .
O17 O 0.5110(4) 0.4588(4) 0.9186(3) 0.0467(16) Uani 1 1 d . . . . .

loop_
_atom_site_aniso_label
_atom_site_aniso_U_11
_atom_site_aniso_U_22
_atom_site_aniso_U_33
_atom_site_aniso_U_23
_atom_site_aniso_U_13
_atom_site_aniso_U_12
Ir1 0.01896(16) 0.04250(19) 0.03096(19) 0.00458(14) 0.00522(13) 0.00006(12)
Ir2 0.02627(17) 0.0405(2) 0.03225(19) 0.00623(14) 0.01044(14) -0.00389(13)
Ir3 0.02164(16) 0.03911(19) 0.03219(18) -0.00580(13) 0.01099(14) -0.00515(12)
Zn1 0.0177(6) 0.0440(8) 0.0309(7) 0.0019(6) 0.0052(5) -0.0043(5)
N1 0.013(3) 0.043(4) 0.026(3) -0.002(3) 0.001(3) -0.001(3)
N2 0.019(3) 0.037(4) 0.026(3) 0.003(3) 0.007(3) -0.004(3)
N3 0.019(3) 0.049(4) 0.037(4) -0.011(3) 0.008(3) -0.004(3)
N4 0.052(5) 0.059(5) 0.038(4) -0.008(4) 0.021(4) -0.013(4)
N5 0.023(3) 0.065(5) 0.026(4) 0.007(3) 0.007(3) -0.005(3)
N6 0.030(4) 0.045(5) 0.045(5) -0.006(4) 0.009(4) -0.002(3)
N7 0.032(4) 0.049(4) 0.031(4) -0.003(3) 0.014(3) -0.006(3)
O1 0.021(3) 0.042(3) 0.037(3) 0.006(3) 0.007(2) -0.008(2)
O2 0.014(2) 0.043(3) 0.043(4) 0.002(3) 0.007(2) -0.003(2)
O3 0.023(3) 0.039(3) 0.048(4) 0.012(3) 0.004(3) -0.009(2)
O4 0.016(3) 0.044(3) 0.041(3) 0.011(3) 0.001(2) 0.000(2)
O5 0.099(8) 0.125(9) 0.065(6) -0.038(6) 0.005(6) 0.025(7)
O6 0.082(7) 0.091(7) 0.099(7) -0.029(6) 0.031(6) -0.012(5)
O7 0.060(6) 0.091(7) 0.117(9) -0.006(6) 0.019(6) 0.006(5)
C1 0.016(3) 0.042(5) 0.028(4) -0.001(3) 0.008(3) -0.003(3)
C2 0.021(4) 0.040(4) 0.020(4) 0.002(3) 0.002(3) -0.005(3)
C3 0.023(4) 0.042(5) 0.026(4) -0.004(3) 0.012(3) -0.007(3)
C4 0.025(4) 0.032(4) 0.023(4) -0.004(3) 0.006(3) 0.000(3)
C5 0.020(4) 0.045(5) 0.027(4) 0.001(4) 0.006(3) 0.001(3)
C6 0.016(3) 0.053(5) 0.030(4) -0.003(4) 0.007(3) -0.005(3)
C7 0.023(4) 0.052(5) 0.021(4) 0.006(4) 0.008(3) 0.001(3)
C8 0.023(4) 0.049(5) 0.037(5) -0.004(4) 0.007(4) -0.011(4)
C9 0.021(4) 0.045(5) 0.038(5) 0.000(4) 0.008(4) -0.002(3)
C10 0.028(4) 0.064(6) 0.032(5) -0.006(4) 0.012(4) -0.014(4)
C11 0.021(4) 0.050(5) 0.033(5) 0.004(4) 0.010(4) -0.003(3)
C12 0.026(4) 0.049(5) 0.035(5) 0.004(4) 0.004(4) -0.003(4)
C13 0.018(4) 0.058(6) 0.038(5) 0.008(4) 0.011(4) -0.001(4)
C14 0.034(4) 0.038(4) 0.030(4) -0.005(4) 0.016(4) -0.006(3)
C15 0.022(4) 0.076(7) 0.030(5) 0.001(5) 0.002(4) -0.005(4)
C16 0.035(5) 0.050(5) 0.036(5) 0.002(4) 0.019(4) -0.002(4)
C17 0.033(5) 0.054(6) 0.046(5) -0.002(4) 0.023(4) 0.009(4)
C18 0.028(4) 0.039(5) 0.060(6) 0.004(4) 0.018(4) 0.002(4)
C19 0.040(5) 0.044(5) 0.062(7) 0.021(5) 0.015(5) 0.013(4)
C20 0.023(4) 0.054(6) 0.061(7) 0.006(5) 0.008(4) 0.010(4)
C21 0.036(5) 0.050(5) 0.061(6) 0.003(5) 0.031(5) 0.006(4)
C22 0.069(8) 0.073(8) 0.067(8) -0.005(6) 0.031(7) 0.000(6)
C23 0.069(8) 0.048(6) 0.097(10) 0.004(6) 0.046(8) 0.000(5)
C24 0.067(8) 0.078(8) 0.056(7) 0.026(6) 0.007(6) -0.002(6)
C25 0.019(5) 0.088(9) 0.127(13) 0.009(9) -0.005(6) 0.001(5)
C26 0.056(7) 0.078(8) 0.093(9) 0.011(7) 0.056(7) 0.012(6)
C27 0.034(5) 0.048(5) 0.049(6) 0.008(4) 0.017(4) -0.005(4)
C28 0.043(6) 0.051(6) 0.055(7) -0.001(5) 0.002(5) -0.002(5)
C29 0.099(10) 0.053(7) 0.053(7) -0.009(5) 0.037(7) -0.010(7)
C30 0.082(8) 0.041(6) 0.086(9) -0.007(5) 0.066(8) -0.008(5)
C31 0.037(5) 0.038(5) 0.065(7) 0.010(5) 0.019(5) -0.004(4)
C32 0.069(8) 0.070(8) 0.078(9) 0.024(7) 0.030(7) -0.016(6)
C33 0.042(6) 0.056(7) 0.101(10) -0.014(7) 0.009(6) -0.009(5)
C34 0.164(17) 0.078(9) 0.069(9) 0.003(7) 0.070(11) 0.000(10)
C35 0.158(15) 0.060(8) 0.205(19) 0.004(10) 0.157(16) 0.000(9)
C36 0.049(7) 0.071(9) 0.121(12) 0.026(8) 0.017(8) 0.013(6)
C37 0.036(5) 0.043(5) 0.035(5) -0.013(4) 0.011(4) -0.007(4)
C38 0.039(5) 0.045(5) 0.045(5) -0.008(4) 0.015(4) -0.004(4)
C39 0.053(6) 0.042(5) 0.041(5) -0.014(4) 0.018(5) -0.005(4)
C40 0.048(6) 0.047(5) 0.058(6) -0.017(5) 0.034(5) -0.023(4)
C41 0.030(5) 0.065(6) 0.044(6) -0.019(5) 0.015(4) -0.008(4)
C42 0.056(6) 0.064(7) 0.059(7) -0.007(6) 0.022(6) -0.003(5)
C43 0.045(6) 0.052(6) 0.073(8) -0.006(5) 0.026(6) 0.018(5)
C44 0.084(9) 0.055(7) 0.060(7) 0.020(6) 0.032(7) 0.011(6)
C45 0.103(10) 0.063(8) 0.129(12) -0.019(8) 0.097(10) -0.024(7)
C46 0.038(6) 0.086(9) 0.065(8) -0.011(6) 0.014(5) 0.000(5)
C47 0.137(14) 0.072(9) 0.065(8) -0.029(7) 0.059(9) -0.046(9)
C48 0.101(17) 0.058(13) 0.059(14) -0.010(10) 0.067(13) 0.012(11)
C48' 0.19(4) 0.15(3) 0.12(3) -0.06(2) 0.03(2) -0.05(3)
C49 0.041(6) 0.081(8) 0.052(7) 0.006(6) 0.023(5) -0.011(5)
C50 0.138(15) 0.107(12) 0.064(9) -0.014(8) 0.051(10) -0.022(11)
C51 0.050(6) 0.041(6) 0.047(6) 0.002(4) 0.014(5) -0.002(4)
C52 0.108(11) 0.048(7) 0.058(8) 0.014(6) 0.002(8) 0.004(7)
C53 0.037(5) 0.045(5) 0.049(6) -0.005(4) 0.015(5) 0.008(4)
C54 0.072(8) 0.076(8) 0.048(6) -0.022(6) 0.025(6) 0.008(6)
S1 0.0621(19) 0.084(2) 0.083(2) -0.0245(19) 0.0257(18) -0.0076(17)
C55 0.078(10) 0.091(11) 0.141(16) -0.033(11) 0.066(11) -0.003(8)
F1 0.065(5) 0.124(8) 0.138(9) -0.022(6) 0.022(6) 0.014(5)
F2 0.092(7) 0.095(7) 0.318(19) 0.004(10) 0.058(10) -0.021(6)
F3 0.137(10) 0.278(17) 0.128(9) -0.051(11) 0.091(8) -0.023(10)
S2 0.157(5) 0.082(3) 0.129(4) -0.006(3) 0.071(4) 0.014(3)
O8 0.16(2) 0.090(13) 0.151(19) -0.036(13) 0.102(17) 0.035(13)
O9 0.29(3) 0.22(3) 0.088(16) 0.040(17) 0.10(2) 0.09(3)
O10 0.20(3) 0.32(4) 0.30(4) -0.09(3) 0.07(3) -0.13(3)
C56 0.21(2) 0.19(2) 0.18(2) -0.012(15) 0.093(17) -0.002(17)
F4 0.201(16) 0.109(8) 0.220(16) -0.061(10) 0.080(14) 0.031(10)
F5 0.209(19) 0.32(4) 0.26(3) 0.00(3) 0.059(19) 0.10(2)
F6 0.28(3) 0.145(19) 0.173(17) 0.011(16) 0.020(17) -0.010(19)
S3 0.063(7) 0.094(10) 0.104(11) 0.019(8) 0.039(7) 0.024(7)
O11 0.072(10) 0.104(13) 0.080(9) 0.020(10) 0.012(8) 0.010(9)
O12 0.097(15) 0.094(15) 0.057(11) 0.011(10) 0.062(11) 0.043(12)
O13 0.094(15) 0.092(15) 0.105(17) -0.014(13) 0.048(13) 0.014(12)
C57 0.058(9) 0.115(18) 0.075(10) 0.009(13) 0.021(8) 0.041(12)
F7 0.119(9) 0.175(11) 0.120(9) 0.029(8) -0.011(7) 0.025(8)
F8 0.18(3) 0.14(2) 0.049(13) 0.032(14) 0.063(16) 0.12(2)
F9 0.084(15) 0.14(2) 0.16(2) 0.061(17) 0.044(15) -0.005(14)
S2' 0.157(5) 0.082(3) 0.129(4) -0.006(3) 0.071(4) 0.014(3)
O8' 0.06(2) 0.20(5) 0.37(9) 0.06(5) 0.08(4) 0.02(2)
O9' 0.17(3) 0.13(2) 0.012(10) 0.003(11) -0.020(13) -0.062(19)
O10' 0.088(19) 0.064(14) 0.085(19) 0.020(12) 0.026(16) -0.009(13)
C56' 0.21(2) 0.19(2) 0.18(2) -0.012(15) 0.093(17) -0.002(17)
F4' 0.201(16) 0.109(8) 0.220(16) -0.061(10) 0.080(14) 0.031(10)
F5' 0.24(3) 0.048(12) 0.22(3) -0.024(16) 0.15(3) -0.049(16)
F6' 0.094(18) 0.24(3) 0.12(2) -0.03(2) 0.013(16) -0.010(19)
S3' 0.078(5) 0.133(9) 0.061(4) -0.005(6) 0.014(4) 0.019(7)
O11' 0.072(10) 0.104(13) 0.080(9) 0.020(10) 0.012(8) 0.010(9)
O12' 0.085(14) 0.18(2) 0.20(3) -0.079(19) 0.072(15) -0.059(15)
O13' 0.27(3) 0.150(15) 0.30(3) -0.12(2) 0.07(2) 0.06(2)
C57' 0.058(9) 0.115(18) 0.075(10) 0.009(13) 0.021(8) 0.041(12)
F7' 0.119(9) 0.175(11) 0.120(9) 0.029(8) -0.011(7) 0.025(8)
F8' 0.156(19) 0.24(3) 0.14(2) 0.093(19) 0.119(18) 0.076(19)
F9' 0.102(12) 0.103(12) 0.19(2) -0.047(13) 0.052(12) 0.033(10)
C59 0.118(12) 0.109(11) 0.097(11) -0.034(9) 0.086(11) -0.039(10)
O17 0.042(4) 0.063(4) 0.033(4) -0.005(3) 0.013(3) 0.000(3)

loop_
_atom_type_symbol
_atom_type_description
_atom_type_scat_dispersion_real
_atom_type_scat_dispersion_imag
_atom_type_scat_source
C C 0.0033 0.0016 'International Tables Vol C Tables 4.2.6.8 and 6.1.1.4'
H H 0.0000 0.0000 'International Tables Vol C Tables 4.2.6.8 and 6.1.1.4'
N N 0.0061 0.0033 'International Tables Vol C Tables 4.2.6.8 and 6.1.1.4'
O O 0.0106 0.0060 'International Tables Vol C Tables 4.2.6.8 and 6.1.1.4'
F F 0.0171 0.0103 'International Tables Vol C Tables 4.2.6.8 and 6.1.1.4'
S S 0.1246 0.1234 'International Tables Vol C Tables 4.2.6.8 and 6.1.1.4'
Zn Zn 0.2839 1.4301 'International Tables Vol C Tables 4.2.6.8 and 6.1.1.4'
Ir Ir -1.4442 7.9887 'International Tables Vol C Tables 4.2.6.8 and 6.1.1.4'

loop_
_geom_angle_atom_site_label_1
_geom_angle_atom_site_label_2
_geom_angle_atom_site_label_3
_geom_angle
_geom_angle_site_symmetry_1
_geom_angle_site_symmetry_3
N4 Ir1 N1 84.8(3) . .
N4 Ir1 O1 88.1(3) . .
N1 Ir1 O1 76.9(2) . .
N4 Ir1 C17 162.9(4) . .
N1 Ir1 C17 112.0(3) . .
O1 Ir1 C17 98.5(3) . .
N4 Ir1 C18 125.4(4) . .
N1 Ir1 C18 147.6(3) . .
O1 Ir1 C18 91.1(3) . .
C17 Ir1 C18 39.4(4) . .
N4 Ir1 C20 102.2(4) . .
N1 Ir1 C20 125.2(3) . .
O1 Ir1 C20 156.0(3) . .
C17 Ir1 C20 66.1(4) . .
C18 Ir1 C20 65.2(4) . .
N4 Ir1 C19 97.0(4) . .
N1 Ir1 C19 165.1(3) . .
O1 Ir1 C19 117.9(3) . .
C17 Ir1 C19 66.0(4) . .
C18 Ir1 C19 38.2(4) . .
C20 Ir1 C19 39.9(4) . .
N4 Ir1 C21 136.8(4) . .
N1 Ir1 C21 103.9(3) . .
O1 Ir1 C21 135.1(3) . .
C17 Ir1 C21 38.5(4) . .
C18 Ir1 C21 63.9(4) . .
C20 Ir1 C21 38.5(4) . .
C19 Ir1 C21 64.8(4) . .
N5 Ir2 N2 87.6(3) . .
N5 Ir2 O3 90.0(3) . .
N2 Ir2 O3 76.3(2) . .
N5 Ir2 C29 148.9(4) . .
N2 Ir2 C29 99.8(4) . .
O3 Ir2 C29 121.1(4) . .
N5 Ir2 C30 151.3(4) . .
N2 Ir2 C30 120.8(4) . .
O3 Ir2 C30 93.0(4) . .
C29 Ir2 C30 38.3(5) . .
N5 Ir2 C31 110.7(4) . .
N2 Ir2 C31 161.1(3) . .
O3 Ir2 C31 98.4(3) . .
C29 Ir2 C31 67.0(5) . .
C30 Ir2 C31 40.6(4) . .
N5 Ir2 C28 110.6(4) . .
N2 Ir2 C28 113.2(3) . .
O3 Ir2 C28 157.1(4) . .
C29 Ir2 C28 38.8(4) . .
C30 Ir2 C28 64.1(4) . .
C31 Ir2 C28 65.7(4) . .
N5 Ir2 C27 93.6(3) . .
N2 Ir2 C27 149.0(3) . .
O3 Ir2 C27 134.7(3) . .
C29 Ir2 C27 64.7(4) . .
C30 Ir2 C27 64.5(4) . .
C31 Ir2 C27 38.8(3) . .
C28 Ir2 C27 38.1(4) . .
N6 Ir3 N7 86.2(3) . .
N6 Ir3 N3 85.4(3) . .
N7 Ir3 N3 88.9(3) . .
N6 Ir3 C39 160.7(3) . .
N7 Ir3 C39 101.8(3) . .
N3 Ir3 C39 112.0(3) . .
N6 Ir3 C38 136.8(3) . .
N7 Ir3 C38 136.9(3) . .
N3 Ir3 C38 92.9(3) . .
C39 Ir3 C38 38.7(4) . .
N6 Ir3 C37 101.0(3) . .
N7 Ir3 C37 160.3(3) . .
N3 Ir3 C37 109.8(3) . .
C39 Ir3 C37 66.1(4) . .
C38 Ir3 C37 39.6(4) . .
N6 Ir3 C40 123.5(4) . .
N7 Ir3 C40 95.0(3) . .
N3 Ir3 C40 151.0(4) . .
C39 Ir3 C40 39.1(4) . .
C38 Ir3 C40 65.0(4) . .
C37 Ir3 C40 65.7(4) . .
N6 Ir3 C41 95.1(4) . .
N7 Ir3 C41 122.9(3) . .
N3 Ir3 C41 148.2(3) . .
C39 Ir3 C41 65.8(4) . .
C38 Ir3 C41 65.3(4) . .
C37 Ir3 C41 38.9(3) . .
C40 Ir3 C41 39.3(4) . .
O17 Zn1 O17 180.0(5) 3_667 .
O17 Zn1 O2 88.7(2) 3_667 3_667
O17 Zn1 O2 91.3(2) . 3_667
O17 Zn1 O2 91.3(2) 3_667 .
O17 Zn1 O2 88.7(2) . .
O2 Zn1 O2 180.0 3_667 .
O17 Zn1 O4 90.8(3) 3_667 .
O17 Zn1 O4 89.2(3) . .
O2 Zn1 O4 87.6(2) 3_667 .
O2 Zn1 O4 92.4(2) . .
O17 Zn1 O4 89.2(3) 3_667 3_667
O17 Zn1 O4 90.8(3) . 3_667
O2 Zn1 O4 92.4(2) 3_667 3_667
O2 Zn1 O4 87.6(2) . 3_667
O4 Zn1 O4 180.0 . 3_667
C1 N1 C2 106.0(6) . .
C1 N1 Ir1 139.7(5) . .
C2 N1 Ir1 114.3(5) . .
C1 N2 C3 107.0(7) . .
C1 N2 Ir2 139.6(5) . .
C3 N2 Ir2 113.1(5) . .
C12 N3 C16 118.8(7) . .
C12 N3 Ir3 120.9(6) . .
C16 N3 Ir3 119.9(6) . .
C47 N4 Ir1 173.8(9) . .
C49 N5 Ir2 166.6(9) . .
C51 N6 Ir3 177.9(8) . .
C53 N7 Ir3 168.7(8) . .
C4 O1 Ir1 117.3(5) . .
C4 O2 Zn1 144.7(5) . .
C5 O3 Ir2 118.3(5) . .
C5 O4 Zn1 144.4(5) . .
N2 C1 N1 111.4(6) . .
N2 C1 C6 124.4(7) . .
N1 C1 C6 124.1(7) . .
C3 C2 N1 108.3(7) . .
C3 C2 C4 136.3(7) . .
N1 C2 C4 115.3(7) . .
C2 C3 N2 107.3(7) . .
C2 C3 C5 135.8(7) . .
N2 C3 C5 116.8(7) . .
O2 C4 O1 121.1(7) . .
O2 C4 C2 123.4(7) . .
O1 C4 C2 115.5(6) . .
O4 C5 O3 123.2(7) . .
O4 C5 C3 122.5(7) . .
O3 C5 C3 114.3(7) . .
C7 C6 C11 118.1(7) . .
C7 C6 C1 121.4(7) . .
C11 C6 C1 120.4(7) . .
C6 C7 C8 121.6(8) . .
C9 C8 C7 120.8(8) . .
C10 C9 C8 118.2(7) . .
C10 C9 C14 121.1(8) . .
C8 C9 C14 120.7(8) . .
C9 C10 C11 121.1(8) . .
C6 C11 C10 120.2(8) . .
N3 C12 C13 122.1(8) . .
C12 C13 C14 119.9(8) . .
C15 C14 C13 115.8(8) . .
C15 C14 C9 122.1(8) . .
C13 C14 C9 122.1(8) . .
C16 C15 C14 122.0(9) . .
N3 C16 C15 121.3(8) . .
C21 C17 C18 105.8(8) . .
C21 C17 C22 128.1(9) . .
C18 C17 C22 125.9(9) . .
C21 C17 Ir1 72.0(5) . .
C18 C17 Ir1 70.6(5) . .
C22 C17 Ir1 126.4(7) . .
C19 C18 C17 110.5(8) . .
C19 C18 C23 125.9(10) . .
C17 C18 C23 123.7(10) . .
C19 C18 Ir1 71.6(5) . .
C17 C18 Ir1 70.1(5) . .
C23 C18 Ir1 125.1(7) . .
C18 C19 C20 106.9(9) . .
C18 C19 C24 127.6(10) . .
C20 C19 C24 125.5(10) . .
C18 C19 Ir1 70.2(5) . .
C20 C19 Ir1 69.9(5) . .
C24 C19 Ir1 126.6(8) . .
C21 C20 C19 106.2(9) . .
C21 C20 C25 126.7(11) . .
C19 C20 C25 126.3(11) . .
C21 C20 Ir1 71.2(5) . .
C19 C20 Ir1 70.2(5) . .
C25 C20 Ir1 130.8(8) . .
C17 C21 C20 110.4(9) . .
C17 C21 C26 124.3(10) . .
C20 C21 C26 125.2(10) . .
C17 C21 Ir1 69.4(5) . .
C20 C21 Ir1 70.2(5) . .
C26 C21 Ir1 125.7(7) . .
C28 C27 C31 110.3(9) . .
C28 C27 C32 125.7(9) . .
C31 C27 C32 123.9(9) . .
C28 C27 Ir2 70.9(6) . .
C31 C27 Ir2 69.4(5) . .
C32 C27 Ir2 124.9(8) . .
C27 C28 C29 108.0(10) . .
C27 C28 C33 122.2(11) . .
C29 C28 C33 129.8(11) . .
C27 C28 Ir2 71.0(6) . .
C29 C28 Ir2 68.8(6) . .
C33 C28 Ir2 127.2(8) . .
C30 C29 C28 108.1(10) . .
C30 C29 C34 132.4(13) . .
C28 C29 C34 118.8(13) . .
C30 C29 Ir2 71.2(7) . .
C28 C29 Ir2 72.5(6) . .
C34 C29 Ir2 129.7(9) . .
C29 C30 C31 109.6(9) . .
C29 C30 C35 128.1(13) . .
C31 C30 C35 122.3(13) . .
C29 C30 Ir2 70.5(6) . .
C31 C30 Ir2 70.0(6) . .
C35 C30 Ir2 124.5(9) . .
C27 C31 C36 128.7(10) . .
C27 C31 C30 103.8(9) . .
C36 C31 C30 127.1(10) . .
C27 C31 Ir2 71.8(5) . .
C36 C31 Ir2 127.3(8) . .
C30 C31 Ir2 69.4(5) . .
C41 C37 C38 107.1(8) . .
C41 C37 C42 125.2(9) . .
C38 C37 C42 127.5(8) . .
C41 C37 Ir3 71.3(5) . .
C38 C37 Ir3 69.8(5) . .
C42 C37 Ir3 128.5(7) . .
C39 C38 C37 108.6(8) . .
C39 C38 C43 127.6(10) . .
C37 C38 C43 123.9(9) . .
C39 C38 Ir3 69.6(5) . .
C37 C38 Ir3 70.6(5) . .
C43 C38 Ir3 126.4(7) . .
C38 C39 C40 109.0(9) . .
C38 C39 C44 126.8(9) . .
C40 C39 C44 123.8(9) . .
C38 C39 Ir3 71.7(6) . .
C40 C39 Ir3 72.3(5) . .
C44 C39 Ir3 127.6(7) . .
C39 C40 C41 107.4(8) . .
C39 C40 C45 129.4(11) . .
C41 C40 C45 123.0(10) . .
C39 C40 Ir3 68.6(5) . .
C41 C40 Ir3 70.7(5) . .
C45 C40 Ir3 122.3(7) . .
C37 C41 C40 107.9(8) . .
C37 C41 C46 125.8(10) . .
C40 C41 C46 126.2(9) . .
C37 C41 Ir3 69.8(5) . .
C40 C41 Ir3 70.1(5) . .
C46 C41 Ir3 127.1(8) . .
N4 C47 C48' 140(3) . .
N4 C47 C48 162(2) . .
N5 C49 C50 177.5(13) . .
N6 C51 C52 174.9(12) . .
N7 C53 C54 175.7(11) . .
O5 S1 O6 117.0(7) . .
O5 S1 O7 116.3(7) . .
O6 S1 O7 114.9(6) . .
O5 S1 C55 102.5(8) . .
O6 S1 C55 99.5(7) . .
O7 S1 C55 102.7(8) . .
F3 C55 F1 105.1(13) . .
F3 C55 F2 106.4(17) . .
F1 C55 F2 105.2(14) . .
F3 C55 S1 114.2(12) . .
F1 C55 S1 113.7(13) . .
F2 C55 S1 111.5(11) . .
O8 S2 O9 114.6(14) . .
O8 S2 O10 117.9(16) . .
O9 S2 O10 113.3(17) . .
O8 S2 C56 103.3(12) . .
O9 S2 C56 105.3(14) . .
O10 S2 C56 99.6(15) . .
F4 C56 F6 108(2) . .
F4 C56 F5 114(2) . .
F6 C56 F5 105(2) . .
F4 C56 S2 114.7(19) . .
F6 C56 S2 124(2) . .
F5 C56 S2 90(3) . .
O11 S3 O13 67(2) . .
O11 S3 O12 126(2) . .
O13 S3 O12 129(2) . .
O11 S3 C57 121(2) . .
O13 S3 C57 111(2) . .
O12 S3 C57 101.9(16) . .
S3 O11 O13 58.9(19) . .
S3 O13 O11 54.3(18) . .
F7 C57 F9 102.6(19) . .
F7 C57 F8 104(3) . .
F9 C57 F8 117(3) . .
F7 C57 S3 105.2(16) . .
F9 C57 S3 120(2) . .
F8 C57 S3 107(2) . .
O8' S2' O9' 123(3) . .
O8' S2' O10' 113(3) . .
O9' S2' O10' 101.5(17) . .
O8' S2' C56' 104(3) . .
O9' S2' C56' 106.9(16) . .
O10' S2' C56' 107.3(14) . .
F4' C56' F5' 111(2) . .
F4' C56' F6' 107(2) . .
F5' C56' F6' 107(2) . .
F4' C56' S2' 114(2) . .
F5' C56' S2' 112.1(16) . .
F6' C56' S2' 104.4(17) . .
O12' S3' O11' 122.9(16) . .
O12' S3' O13' 113.5(16) . .
O11' S3' O13' 108.9(15) . .
O12' S3' C57' 103.2(17) . .
O11' S3' C57' 103.7(13) . .
O13' S3' C57' 101.7(18) . .
F9' C57' F7' 111(2) . .
F9' C57' F8' 117(3) . .
F7' C57' F8' 109(2) . .
F9' C57' S3' 113(2) . .
F7' C57' S3' 102.9(17) . .
F8' C57' S3' 102(2) . .
C59 O17 Zn1 126.3(7) . .

loop_
_geom_bond_atom_site_label_1
_geom_bond_atom_site_label_2
_geom_bond_distance
_geom_bond_site_symmetry_2
Ir1 N4 2.049(8) .
Ir1 N1 2.098(7) .
Ir1 O1 2.109(5) .
Ir1 C17 2.132(9) .
Ir1 C18 2.139(9) .
Ir1 C20 2.153(9) .
Ir1 C19 2.156(9) .
Ir1 C21 2.166(8) .
Ir2 N5 2.038(8) .
Ir2 N2 2.106(7) .
Ir2 O3 2.122(5) .
Ir2 C29 2.125(11) .
Ir2 C30 2.135(10) .
Ir2 C31 2.143(9) .
Ir2 C28 2.174(10) .
Ir2 C27 2.175(9) .
Ir3 N6 2.066(8) .
Ir3 N7 2.081(7) .
Ir3 N3 2.119(7) .
Ir3 C39 2.120(10) .
Ir3 C38 2.148(9) .
Ir3 C37 2.158(8) .
Ir3 C40 2.170(8) .
Ir3 C41 2.178(9) .
Zn1 O17 2.058(6) 3_667
Zn1 O17 2.058(6) .
Zn1 O2 2.067(5) 3_667
Zn1 O2 2.067(5) .
Zn1 O4 2.094(6) .
Zn1 O4 2.094(6) 3_667
N1 C1 1.336(10) .
N1 C2 1.379(9) .
N2 C1 1.329(10) .
N2 C3 1.375(9) .
N3 C12 1.337(12) .
N3 C16 1.338(12) .
N4 C47 1.142(13) .
N5 C49 1.128(12) .
N6 C51 1.141(12) .
N7 C53 1.111(11) .
O1 C4 1.287(9) .
O2 C4 1.239(9) .
O3 C5 1.265(10) .
O4 C5 1.260(9) .
O5 S1 1.430(10) .
O6 S1 1.447(10) .
O7 S1 1.461(11) .
C1 C6 1.473(10) .
C2 C3 1.359(11) .
C2 C4 1.470(11) .
C3 C5 1.469(11) .
C6 C7 1.371(11) .
C6 C11 1.388(11) .
C7 C8 1.393(11) .
C8 C9 1.392(12) .
C9 C10 1.362(12) .
C9 C14 1.471(11) .
C10 C11 1.423(11) .
C12 C13 1.394(11) .
C13 C14 1.403(12) .
C14 C15 1.384(12) .
C15 C16 1.375(12) .
C17 C21 1.419(13) .
C17 C18 1.438(13) .
C17 C22 1.491(15) .
C18 C19 1.405(14) .
C18 C23 1.509(14) .
C19 C20 1.472(14) .
C19 C24 1.494(15) .
C20 C21 1.425(15) .
C20 C25 1.508(15) .
C21 C26 1.529(14) .
C27 C28 1.418(14) .
C27 C31 1.435(13) .
C27 C32 1.527(14) .
C28 C29 1.428(16) .
C28 C33 1.531(14) .
C29 C30 1.397(17) .
C29 C34 1.481(18) .
C30 C31 1.486(15) .
C30 C35 1.514(15) .
C31 C36 1.470(15) .
C37 C41 1.442(12) .
C37 C38 1.459(13) .
C37 C42 1.491(14) .
C38 C39 1.414(13) .
C38 C43 1.504(12) .
C39 C40 1.436(14) .
C39 C44 1.539(15) .
C40 C41 1.461(14) .
C40 C45 1.510(13) .
C41 C46 1.465(14) .
C47 C48' 1.477(18) .
C47 C48 1.507(15) .
C49 C50 1.469(17) .
C51 C52 1.442(14) .
C53 C54 1.484(14) .
S1 C55 1.766(15) .
C55 F3 1.34(2) .
C55 F1 1.348(19) .
C55 F2 1.385(18) .
S2 O8 1.390(13) .
S2 O9 1.443(15) .
S2 O10 1.447(16) .
S2 C56 1.74(2) .
C56 F4 1.312(17) .
C56 F6 1.326(18) .
C56 F5 1.330(19) .
S3 O11 1.22(3) .
S3 O13 1.29(3) .
S3 O12 1.45(2) .
S3 C57 1.801(19) .
O11 O13 1.38(4) .
C57 F7 1.346(19) .
C57 F9 1.347(18) .
C57 F8 1.356(19) .
S2' O8' 1.439(19) .
S2' O9' 1.51(3) .
S2' O10' 1.55(3) .
S2' C56' 1.763(19) .
C56' F4' 1.317(18) .
C56' F5' 1.326(18) .
C56' F6' 1.328(19) .
S3' O12' 1.398(15) .
S3' O11' 1.408(14) .
S3' O13' 1.468(16) .
S3' C57' 1.84(3) .
C57' F9' 1.18(3) .
C57' F7' 1.40(3) .
C57' F8' 1.398(19) .
C59 O17 1.424(13) .

loop_
_geom_torsion_atom_site_label_1
_geom_torsion_atom_site_label_2
_geom_torsion_atom_site_label_3
_geom_torsion_atom_site_label_4
_geom_torsion
C3 N2 C1 N1 0.5(9)
Ir2 N2 C1 N1 -171.1(6)
C3 N2 C1 C6 -177.5(7)
Ir2 N2 C1 C6 10.9(13)
C2 N1 C1 N2 -0.2(9)
Ir1 N1 C1 N2 -179.7(6)
C2 N1 C1 C6 177.8(7)
Ir1 N1 C1 C6 -1.7(13)
C1 N1 C2 C3 -0.2(9)
Ir1 N1 C2 C3 179.5(5)
C1 N1 C2 C4 177.4(7)
Ir1 N1 C2 C4 -2.9(9)
N1 C2 C3 N2 0.5(9)
C4 C2 C3 N2 -176.4(9)
N1 C2 C3 C5 -177.5(8)
C4 C2 C3 C5 5.7(17)
C1 N2 C3 C2 -0.6(9)
Ir2 N2 C3 C2 173.5(5)
C1 N2 C3 C5 177.8(7)
Ir2 N2 C3 C5 -8.1(8)
Zn1 O2 C4 O1 -179.0(6)
Zn1 O2 C4 C2 1.7(15)
Ir1 O1 C4 O2 -171.8(6)
Ir1 O1 C4 C2 7.5(9)
C3 C2 C4 O2 -6.9(15)
N1 C2 C4 O2 176.4(7)
C3 C2 C4 O1 173.7(9)
N1 C2 C4 O1 -3.0(10)
Zn1 O4 C5 O3 -173.4(7)
Zn1 O4 C5 C3 8.0(15)
Ir2 O3 C5 O4 -170.3(6)
Ir2 O3 C5 C3 8.4(9)
C2 C3 C5 O4 -3.6(15)
N2 C3 C5 O4 178.7(7)
C2 C3 C5 O3 177.8(9)
N2 C3 C5 O3 0.0(11)
N2 C1 C6 C7 -127.1(9)
N1 C1 C6 C7 55.2(12)
N2 C1 C6 C11 56.3(12)
N1 C1 C6 C11 -121.4(9)
C11 C6 C7 C8 -1.9(14)
C1 C6 C7 C8 -178.6(8)
C6 C7 C8 C9 1.2(14)
C7 C8 C9 C10 0.6(14)
C7 C8 C9 C14 178.6(8)
C8 C9 C10 C11 -1.6(14)
C14 C9 C10 C11 -179.5(8)
C7 C6 C11 C10 1.0(13)
C1 C6 C11 C10 177.7(8)
C9 C10 C11 C6 0.8(15)
C16 N3 C12 C13 -3.2(14)
Ir3 N3 C12 C13 -176.1(7)
N3 C12 C13 C14 3.3(14)
C12 C13 C14 C15 -1.5(13)
C12 C13 C14 C9 -179.8(8)
C10 C9 C14 C15 -22.5(14)
C8 C9 C14 C15 159.6(9)
C10 C9 C14 C13 155.7(9)
C8 C9 C14 C13 -22.2(13)
C13 C14 C15 C16 -0.1(14)
C9 C14 C15 C16 178.2(9)
C12 N3 C16 C15 1.5(14)
Ir3 N3 C16 C15 174.5(7)
C14 C15 C16 N3 0.1(15)
C21 C17 C18 C19 -3.5(10)
C22 C17 C18 C19 -178.1(9)
Ir1 C17 C18 C19 60.4(7)
C21 C17 C18 C23 176.5(9)
C22 C17 C18 C23 1.9(15)
Ir1 C17 C18 C23 -119.6(9)
C21 C17 C18 Ir1 -63.9(6)
C22 C17 C18 Ir1 121.5(10)
C17 C18 C19 C20 1.1(10)
C23 C18 C19 C20 -178.9(9)
Ir1 C18 C19 C20 60.6(6)
C17 C18 C19 C24 178.9(10)
C23 C18 C19 C24 -1.1(17)
Ir1 C18 C19 C24 -121.6(11)
C17 C18 C19 Ir1 -59.5(6)
C23 C18 C19 Ir1 120.5(10)
C18 C19 C20 C21 1.7(10)
C24 C19 C20 C21 -176.2(10)
Ir1 C19 C20 C21 62.5(6)
C18 C19 C20 C25 172.5(10)
C24 C19 C20 C25 -5.4(17)
Ir1 C19 C20 C25 -126.7(11)
C18 C19 C20 Ir1 -60.8(6)
C24 C19 C20 Ir1 121.3(11)
C18 C17 C21 C20 4.6(10)
C22 C17 C21 C20 179.1(10)
Ir1 C17 C21 C20 -58.3(7)
C18 C17 C21 C26 -177.1(9)
C22 C17 C21 C26 -2.7(15)
Ir1 C17 C21 C26 119.9(9)
C18 C17 C21 Ir1 62.9(6)
C22 C17 C21 Ir1 -122.6(10)
C19 C20 C21 C17 -4.0(10)
C25 C20 C21 C17 -174.7(10)
Ir1 C20 C21 C17 57.9(6)
C19 C20 C21 C26 177.8(9)
C25 C20 C21 C26 7.0(16)
Ir1 C20 C21 C26 -120.4(9)
C19 C20 C21 Ir1 -61.8(6)
C25 C20 C21 Ir1 127.4(11)
C31 C27 C28 C29 0.7(12)
C32 C27 C28 C29 178.8(10)
Ir2 C27 C28 C29 59.0(8)
C31 C27 C28 C33 179.1(9)
C32 C27 C28 C33 -2.8(17)
Ir2 C27 C28 C33 -122.6(10)
C31 C27 C28 Ir2 -58.3(7)
C32 C27 C28 Ir2 119.8(11)
C27 C28 C29 C30 2.3(13)
C33 C28 C29 C30 -175.9(11)
Ir2 C28 C29 C30 62.8(8)
C27 C28 C29 C34 173.4(11)
C33 C28 C29 C34 -4.9(18)
Ir2 C28 C29 C34 -126.2(11)
C27 C28 C29 Ir2 -60.5(8)
C33 C28 C29 Ir2 121.3(12)
C28 C29 C30 C31 -4.4(12)
C34 C29 C30 C31 -173.8(12)
Ir2 C29 C30 C31 59.2(7)
C28 C29 C30 C35 177.4(12)
C34 C29 C30 C35 8(2)
Ir2 C29 C30 C35 -119.1(12)
C28 C29 C30 Ir2 -63.5(8)
C34 C29 C30 Ir2 127.0(14)
C28 C27 C31 C36 -177.1(12)
C32 C27 C31 C36 4.7(18)
Ir2 C27 C31 C36 123.6(12)
C28 C27 C31 C30 -3.2(11)
C32 C27 C31 C30 178.7(10)
Ir2 C27 C31 C30 -62.4(6)
C28 C27 C31 Ir2 59.3(8)
C32 C27 C31 Ir2 -118.9(10)
C29 C30 C31 C27 4.6(11)
C35 C30 C31 C27 -177.0(11)
Ir2 C30 C31 C27 64.1(7)
C29 C30 C31 C36 178.7(11)
C35 C30 C31 C36 -2.9(18)
Ir2 C30 C31 C36 -121.8(12)
C29 C30 C31 Ir2 -59.5(8)
C35 C30 C31 Ir2 118.9(11)
C41 C37 C38 C39 -2.5(10)
C42 C37 C38 C39 -176.9(9)
Ir3 C37 C38 C39 59.4(6)
C41 C37 C38 C43 176.6(9)
C42 C37 C38 C43 2.2(15)
Ir3 C37 C38 C43 -121.4(9)
C41 C37 C38 Ir3 -62.0(6)
C42 C37 C38 Ir3 123.6(10)
C37 C38 C39 C40 3.1(10)
C43 C38 C39 C40 -176.0(9)
Ir3 C38 C39 C40 63.1(6)
C37 C38 C39 C44 176.2(9)
C43 C38 C39 C44 -2.9(16)
Ir3 C38 C39 C44 -123.8(10)
C37 C38 C39 Ir3 -60.0(6)
C43 C38 C39 Ir3 120.9(10)
C38 C39 C40 C41 -2.4(11)
C44 C39 C40 C41 -175.8(9)
Ir3 C39 C40 C41 60.3(6)
C38 C39 C40 C45 -177.6(10)
C44 C39 C40 C45 9.1(16)
Ir3 C39 C40 C45 -114.8(10)
C38 C39 C40 Ir3 -62.7(7)
C44 C39 C40 Ir3 123.9(10)
C38 C37 C41 C40 1.0(10)
C42 C37 C41 C40 175.6(9)
Ir3 C37 C41 C40 -60.0(6)
C38 C37 C41 C46 -177.2(10)
C42 C37 C41 C46 -2.6(16)
Ir3 C37 C41 C46 121.8(11)
C38 C37 C41 Ir3 61.0(6)
C42 C37 C41 Ir3 -124.4(9)
C39 C40 C41 C37 0.8(10)
C45 C40 C41 C37 176.3(9)
Ir3 C40 C41 C37 59.8(6)
C39 C40 C41 C46 179.1(10)
C45 C40 C41 C46 -5.4(16)
Ir3 C40 C41 C46 -121.9(11)
C39 C40 C41 Ir3 -59.0(6)
C45 C40 C41 Ir3 116.5(9)
O5 S1 C55 F3 174.6(14)
O6 S1 C55 F3 -64.9(15)
O7 S1 C55 F3 53.5(15)
O5 S1 C55 F1 -64.8(13)
O6 S1 C55 F1 55.7(13)
O7 S1 C55 F1 174.1(11)
O5 S1 C55 F2 53.9(16)
O6 S1 C55 F2 174.5(14)
O7 S1 C55 F2 -67.2(15)
O8 S2 C56 F4 179(2)
O9 S2 C56 F4 -60(3)
O10 S2 C56 F4 58(3)
O8 S2 C56 F6 44(3)
O9 S2 C56 F6 165(3)
O10 S2 C56 F6 -78(3)
O8 S2 C56 F5 -64(2)
O9 S2 C56 F5 56(2)
O10 S2 C56 F5 174(2)
O12 S3 O11 O13 122(3)
C57 S3 O11 O13 -101(2)
O12 S3 O13 O11 -118(3)
C57 S3 O13 O11 116(2)
O11 S3 C57 F7 148(3)
O13 S3 C57 F7 74(2)
O12 S3 C57 F7 -66(3)
O11 S3 C57 F9 -97(3)
O13 S3 C57 F9 -172(2)
O12 S3 C57 F9 48(3)
O11 S3 C57 F8 38(4)
O13 S3 C57 F8 -36(3)
O12 S3 C57 F8 -176(3)
O8' S2' C56' F4' -172(4)
O9' S2' C56' F4' 57(3)
O10' S2' C56' F4' -51(3)
O8' S2' C56' F5' 61(4)
O9' S2' C56' F5' -71(3)
O10' S2' C56' F5' -179(2)
O8' S2' C56' F6' -55(4)
O9' S2' C56' F6' 174(2)
O10' S2' C56' F6' 65(2)
O12' S3' C57' F9' -56(2)
O11' S3' C57' F9' 73(2)
O13' S3' C57' F9' -174(2)
O12' S3' C57' F7' 64(2)
O11' S3' C57' F7' -166.6(17)
O13' S3' C57' F7' -54(2)
O12' S3' C57' F8' 177(2)
O11' S3' C57' F8' -54(2)
O13' S3' C57' F8' 59(2)

loop_
_platon_squeeze_void_nr
_platon_squeeze_void_average_x
_platon_squeeze_void_average_y
_platon_squeeze_void_average_z
_platon_squeeze_void_volume
_platon_squeeze_void_count_electrons
_platon_squeeze_void_content
1 0.000 0.000 0.000 254 102 ' '
2 0.379 0.130 0.284 112 47 ' '
3 0.379 0.370 0.784 113 48 ' '
4 1.000 0.500 0.500 255 102 ' '
5 0.621 0.630 0.216 113 47 ' '
6 0.621 0.870 0.716 113 47 ' '
